data_7232370
loop_
_publ_author_name
'Tiihonen, Antti'
'Lahtinen, Manu'

_publ_section_title
;
 In-depth structural analysis of lanthanoid coordination networks based on
 a flexible tripodal zwitterionic isonicotinate ligand
;
_journal_issue 14
_journal_name_full CrystEngComm
_journal_page_first 2286
_journal_paper_doi 10.1039/C8CE01015C
_journal_volume 21
_journal_year 2019
_chemical_formula_moiety 'C30 H31 N3 O8 Sm, 1.39(Br), 1.61(C F3 O3 S)'
_chemical_formula_sum 'C31.61 H47 Br1.39 F4.84 N3 O20.84 S1.61 Sm'
_chemical_formula_weight 1207.22
_space_group_crystal_system monoclinic
_space_group_IT_number 14
_space_group_name_Hall '-P 2ybc'
_space_group_name_H-M_alt 'P 1 21/c 1'
_symmetry_space_group_name_Hall '-P 2ybc'
_symmetry_space_group_name_H-M 'P 1 21/c 1'
_atom_sites_solution_hydrogens mixed
_atom_sites_solution_primary iterative
_audit_creation_date 2018-03-26
_audit_creation_method
;
Olex2 1.2
(compiled 2017.08.10 svn.r3458 for OlexSys, GUI svn.r5381)
;
_audit_update_record
;
2018-03-29 deposited with the CCDC.    2019-02-18 downloaded from the CCDC.
;
_cell_angle_alpha 90
_cell_angle_beta 102.696(2)
_cell_angle_gamma 90
_cell_formula_units_Z 4
_cell_length_a 18.7334(4)
_cell_length_b 25.6590(5)
_cell_length_c 9.82867(19)
_cell_measurement_reflns_used 8435
_cell_measurement_temperature 120.01(10)
_cell_measurement_theta_max 76.1920
_cell_measurement_theta_min 4.1820
_cell_volume 4608.93(16)
_computing_cell_refinement 'CrysAlisPro 1.171.39.43c (Rigaku OD, 2018)'
_computing_data_collection 'CrysAlisPro 1.171.39.43c (Rigaku OD, 2018)'
_computing_data_reduction 'CrysAlisPro 1.171.39.43c (Rigaku OD, 2018)'
_computing_molecular_graphics 'Olex2 (Dolomanov et al., 2009)'
_computing_publication_material 'Olex2 (Dolomanov et al., 2009)'
_computing_structure_refinement 'ShelXL (Sheldrick, 2015)'
_computing_structure_solution
;
Superflip (Palatinus & Chapuis, 2007;Palatinus & van der Lee, 2008;
Palatinus et al., 2012)
;
_diffrn_ambient_environment N~2~
_diffrn_ambient_temperature 120.01(10)
_diffrn_detector 'CCD plate'
_diffrn_detector_area_resol_mean 5.1977
_diffrn_detector_type Atlas
_diffrn_measured_fraction_theta_full 0.996
_diffrn_measured_fraction_theta_max 0.996
_diffrn_measurement_details
;
List of Runs (angles in degrees, time in seconds):

  # Type    Start    End  Width  t~exp~   \w     \q     \k     \f   Frames
#--------------------------------------------------------------------------
  1  \w   -114.00 -14.00   1.00   10.00    --  -41.65 -57.00-180.00  100
  2  \w    -22.00  83.00   1.00   10.00    --   41.65 -19.00   0.00  105
  3  \w     84.00 178.00   1.00   50.00    --  112.00  30.00 150.00   94
  4  \w     59.00 116.00   1.00   50.00    --  112.00-111.00   0.00   57
  5  \w     42.00 113.00   1.00   50.00    --  112.00-111.00-150.00   71
  6  \w     39.00 138.00   1.00   50.00    --  112.00 -45.00 -30.00   99
  7  \w     43.00 100.00   1.00   50.00    --  112.00-111.00 -60.00   57
  8  \w    101.00 164.00   1.00   50.00    --  112.00 111.00 -30.00   63
;
_diffrn_measurement_device 'four-circle diffractometer'
_diffrn_measurement_device_type 'SuperNova, Dual, Cu at home/near, Atlas'
_diffrn_measurement_method '\w scans'
_diffrn_orient_matrix_type 'CrysAlisPro convention (1999,Acta A55,543-557)'
_diffrn_orient_matrix_UB_11 0.0786849000
_diffrn_orient_matrix_UB_12 0.0139017000
_diffrn_orient_matrix_UB_13 0.0756247000
_diffrn_orient_matrix_UB_21 -0.0301103000
_diffrn_orient_matrix_UB_22 0.0396544000
_diffrn_orient_matrix_UB_23 0.0909920000
_diffrn_orient_matrix_UB_31 -0.0022059000
_diffrn_orient_matrix_UB_32 -0.0429681000
_diffrn_orient_matrix_UB_33 0.1085102000
_diffrn_radiation_monochromator mirror
_diffrn_radiation_probe x-ray
_diffrn_radiation_type CuK\a
_diffrn_radiation_wavelength 1.54184
_diffrn_reflns_av_R_equivalents 0.0276
_diffrn_reflns_av_unetI/netI 0.0383
_diffrn_reflns_Laue_measured_fraction_full 0.996
_diffrn_reflns_Laue_measured_fraction_max 0.996
_diffrn_reflns_limit_h_max 22
_diffrn_reflns_limit_h_min -22
_diffrn_reflns_limit_k_max 22
_diffrn_reflns_limit_k_min -30
_diffrn_reflns_limit_l_max 11
_diffrn_reflns_limit_l_min -10
_diffrn_reflns_number 16613
_diffrn_reflns_point_group_measured_fraction_full 0.996
_diffrn_reflns_point_group_measured_fraction_max 0.996
_diffrn_reflns_theta_full 67.684
_diffrn_reflns_theta_max 67.996
_diffrn_reflns_theta_min 2.969
_diffrn_source 'micro-focus sealed X-ray tube'
_diffrn_source_type 'SuperNova (Cu) X-ray Source'
_exptl_absorpt_coefficient_mu 12.543
_exptl_absorpt_correction_T_max 1.000
_exptl_absorpt_correction_T_min 0.285
_exptl_absorpt_correction_type gaussian
_exptl_absorpt_process_details
;
CrysAlisPro 1.171.39.43c (Rigaku Oxford Diffraction, 2018)
Numerical absorption correction based on gaussian integration over
            a multifaceted crystal model
Empirical absorption correction using spherical harmonics,
 implemented in SCALE3 ABSPACK scaling algorithm.
;
_exptl_crystal_colour 'clear colourless'
_exptl_crystal_colour_lustre clear
_exptl_crystal_colour_primary colourless
_exptl_crystal_density_diffrn 1.740
_exptl_crystal_description plate
_exptl_crystal_F_000 2417
_exptl_crystal_size_max 0.2
_exptl_crystal_size_mid 0.126
_exptl_crystal_size_min 0.016
_refine_diff_density_max 0.974
_refine_diff_density_min -1.831
_refine_diff_density_rms 0.125
_refine_ls_extinction_method none
_refine_ls_goodness_of_fit_ref 1.061
_refine_ls_hydrogen_treatment constr
_refine_ls_matrix_type full
_refine_ls_number_parameters 547
_refine_ls_number_reflns 8360
_refine_ls_number_restraints 18
_refine_ls_restrained_S_all 1.063
_refine_ls_R_factor_all 0.0589
_refine_ls_R_factor_gt 0.0529
_refine_ls_shift/su_max 0.001
_refine_ls_shift/su_mean 0.000
_refine_ls_structure_factor_coef Fsqd
_refine_ls_weighting_details 'w=1/[\s^2^(Fo^2^)+(0.0801P)^2^+17.8554P] where P=(Fo^2^+2Fc^2^)/3'
_refine_ls_weighting_scheme calc
_refine_ls_wR_factor_gt 0.1453
_refine_ls_wR_factor_ref 0.1502
_reflns_Friedel_coverage 0.000
_reflns_number_gt 7190
_reflns_number_total 8360
_reflns_threshold_expression 'I > 2\s(I)'
_cod_data_source_file c8ce01015c2.cif
_cod_data_source_block jj003_br_sm_otf_kotfx6_h2o_acet_mp_red2
_cod_depositor_comments 'Adding full bibliography for 7232365--7232385.cif.'
_cod_original_cell_volume 4608.92(16)
_cod_database_code 7232370
_shelx_shelxl_version_number 2018/1
_chemical_oxdiff_formula 'C32 H31 Br2 F5 N3 Sm1 O13 S1'
_shelx_space_group_comment
;
The symmetry employed for this shelxl refinement is uniquely defined
by the following loop, which should always be used as a source of
symmetry information in preference to the above space-group names.
They are only intended as comments.
;
_shelx_estimated_absorpt_t_max 0.825
_shelx_estimated_absorpt_t_min 0.188
_reflns_odcompleteness_completeness 99.36
_reflns_odcompleteness_iscentric 1
_reflns_odcompleteness_theta 69.95
_olex2_refinement_description
;
1. Fixed Uiso
 At 1.2 times of:
  All C(H) groups, All C(H,H) groups
 At 1.5 times of:
  All C(H,H,H) groups, All O(H,H) groups
2. Uiso/Uaniso restraints and constraints
Uanis(O43) \\sim Ueq, Uanis(O41) \\sim Ueq, Uanis(O42) \\sim Ueq: with sigma of
0.01 and sigma for terminal atoms of 0.02
3. Others
 Sof(Br2B)=1-FVAR(1)
 Sof(S48A)=Sof(F54A)=Sof(O50A)=Sof(O49A)=Sof(F53A)=Sof(F55A)=Sof(O51A)=
 Sof(C52A)=FVAR(1)
4.a Rotating group:
 O1W(H1WA,H1WB), O2W(H2WA,H2WB)
4.b Secondary CH2 refined with riding coordinates:
 C30(H30A,H30B), C20(H20A,H20B), C10(H10A,H10B)
4.c Aromatic/amide H refined with riding coordinates:
 C15(H15), C13(H13), C35(H35), C12(H12), C32(H32), C36(H36), C25(H25),
 C16(H16), C22(H22), C26(H26), C33(H33), C23(H23)
4.d Idealised Me refined as rotating group:
 C7(H7A,H7B,H7C), C9(H9A,H9B,H9C), C8(H8A,H8B,H8C)
;
_olex2_submission_special_instructions 'No special instructions were received'
_oxdiff_exptl_absorpt_empirical_details
;
Empirical correction (ABSPACK) includes:
- Absorption correction using spherical harmonics
- Frame scaling
;
_oxdiff_exptl_absorpt_empirical_full_max 1.535
_oxdiff_exptl_absorpt_empirical_full_min 0.703

loop_
_space_group_symop_operation_xyz
'x, y, z'
'-x, y+1/2, -z+1/2'
'-x, -y, -z'
'x, -y-1/2, z-1/2'

loop_
_atom_site_label
_atom_site_type_symbol
_atom_site_fract_x
_atom_site_fract_y
_atom_site_fract_z
_atom_site_U_iso_or_equiv
_atom_site_adp_type
_atom_site_occupancy
_atom_site_site_symmetry_order
_atom_site_calc_flag
_atom_site_refinement_flags_posn
_atom_site_refinement_flags_adp
_atom_site_refinement_flags_occupancy
_atom_site_disorder_assembly
_atom_site_disorder_group
Sm1 Sm 0.38297(2) 0.75021(2) 0.23512(3) 0.01856(11) Uani 1 1 d . . . . .
Br1 Br 0.59780(6) 0.84615(5) 0.55970(11) 0.0770(3) Uani 1 1 d . . . . .
S48A S 0.8106(6) 0.4883(3) 0.0022(11) 0.0328(12) Uani 0.611(5) 1 d . . P A 1
S40 S 0.99672(9) 0.64685(6) 0.36701(16) 0.0357(3) Uani 1 1 d . . . . .
O19 O 0.49647(19) 0.72519(16) 0.6752(4) 0.0265(8) Uani 1 1 d . . . . .
O18 O 0.4661(2) 0.73421(17) 0.4452(4) 0.0272(8) Uani 1 1 d . . . . .
C17 C 0.5102(3) 0.7232(2) 0.5560(5) 0.0205(10) Uani 1 1 d . . . . .
F47 F 1.0393(2) 0.73160(17) 0.2613(5) 0.0508(10) Uani 1 1 d . . . . .
O43 O 1.0003(3) 0.6217(2) 0.2399(5) 0.0479(12) Uani 1 1 d . U . . .
F45 F 1.0583(4) 0.7322(2) 0.4816(5) 0.0820(18) Uani 1 1 d . . . . .
O41 O 1.0275(4) 0.6177(2) 0.4886(5) 0.0700(19) Uani 1 1 d . U . . .
F46 F 1.1270(2) 0.6868(2) 0.3772(6) 0.0706(14) Uani 1 1 d . . . . .
N11 N 0.7285(2) 0.68686(18) 0.5353(5) 0.0245(9) Uani 1 1 d . . . . .
O42 O 0.9273(4) 0.6708(3) 0.3619(9) 0.088(2) Uani 1 1 d . U . . .
C2 C 0.8395(3) 0.5886(2) 0.5282(6) 0.0240(11) Uani 1 1 d . . . . .
C15 C 0.6109(3) 0.7160(3) 0.4267(6) 0.0332(13) Uani 1 1 d . . . . .
H15 H 0.578036 0.729133 0.346337 0.040 Uiso 1 1 calc R . . . .
C34 C 1.1906(3) 0.6787(2) 0.9207(5) 0.0209(10) Uani 1 1 d . . . . .
N31 N 1.0600(2) 0.63032(19) 0.9191(5) 0.0248(9) Uani 1 1 d . . . . .
C13 C 0.6341(3) 0.6855(2) 0.6602(6) 0.0286(12) Uani 1 1 d . . . . .
H13 H 0.617737 0.677619 0.742747 0.034 Uiso 1 1 calc R . . . .
C44 C 1.0588(4) 0.7019(3) 0.3731(7) 0.0395(14) Uani 1 1 d . . . . .
C1 C 0.8457(3) 0.6355(2) 0.6021(6) 0.0227(10) Uani 1 1 d . . . . .
C35 C 1.1708(3) 0.6663(2) 1.0444(5) 0.0265(11) Uani 1 1 d . . . . .
H35 H 1.202234 0.674992 1.131155 0.032 Uiso 1 1 calc R . . . .
C30 C 0.9906(3) 0.6015(3) 0.9240(7) 0.0445(18) Uani 1 1 d . . . . .
H30A H 1.003447 0.566119 0.961378 0.053 Uiso 1 1 calc R . . . .
H30B H 0.965830 0.619760 0.989524 0.053 Uiso 1 1 calc R . . . .
C5 C 0.9382(3) 0.5968(2) 0.7863(6) 0.0296(12) Uani 1 1 d . . . . .
C7 C 0.7876(3) 0.5841(2) 0.3894(6) 0.0324(13) Uani 1 1 d . . . . .
H7A H 0.746283 0.607807 0.386000 0.049 Uiso 1 1 calc GR . . . .
H7B H 0.769648 0.548195 0.375643 0.049 Uiso 1 1 calc GR . . . .
H7C H 0.813032 0.593329 0.315580 0.049 Uiso 1 1 calc GR . . . .
C6 C 0.8932(3) 0.6396(2) 0.7348(6) 0.0251(11) Uani 1 1 d . . . . .
C12 C 0.7051(3) 0.6755(2) 0.6535(6) 0.0316(13) Uani 1 1 d . . . . .
H12 H 0.737940 0.660612 0.731379 0.038 Uiso 1 1 calc R . . . .
C3 C 0.8853(3) 0.5466(2) 0.5816(6) 0.0265(11) Uani 1 1 d . . . . .
C14 C 0.5866(3) 0.7068(2) 0.5478(5) 0.0246(11) Uani 1 1 d . . . . .
C32 C 1.0771(3) 0.6426(2) 0.7975(5) 0.0280(12) Uani 1 1 d . . . . .
H32 H 1.044080 0.634434 0.712208 0.034 Uiso 1 1 calc R . . . .
C36 C 1.1054(3) 0.6414(2) 1.0408(6) 0.0274(11) Uani 1 1 d . . . . .
H36 H 1.092305 0.631985 1.125614 0.033 Uiso 1 1 calc R . . . .
C25 C 0.7468(4) 0.3917(3) 0.4085(7) 0.0416(15) Uani 1 1 d . . . . .
H25 H 0.724979 0.371606 0.329074 0.050 Uiso 1 1 calc R . . . .
C16 C 0.6822(3) 0.7061(3) 0.4224(6) 0.0319(13) Uani 1 1 d . . . . .
H16 H 0.698859 0.712861 0.339577 0.038 Uiso 1 1 calc R . . . .
C22 C 0.8086(4) 0.4518(2) 0.6328(7) 0.0390(14) Uani 1 1 d . . . . .
H22 H 0.829716 0.473137 0.710226 0.047 Uiso 1 1 calc R . . . .
C9 C 0.8967(4) 0.6887(3) 0.8206(8) 0.0452(16) Uani 1 1 d . . . . .
H9A H 0.859401 0.713298 0.773165 0.068 Uiso 1 1 calc GR . . . .
H9B H 0.945256 0.704553 0.831632 0.068 Uiso 1 1 calc GR . . . .
H9C H 0.887742 0.680170 0.912531 0.068 Uiso 1 1 calc GR . . . .
N21 N 0.8250(3) 0.46026(19) 0.5091(6) 0.0340(11) Uani 1 1 d . . . . .
C24 C 0.7304(3) 0.3815(2) 0.5361(6) 0.0301(12) Uani 1 1 d . . . . .
C20 C 0.8830(3) 0.4986(3) 0.4925(8) 0.0397(16) Uani 1 1 d . . . . .
H20A H 0.874304 0.509325 0.393482 0.048 Uiso 1 1 calc R . . . .
H20B H 0.931254 0.481194 0.516581 0.048 Uiso 1 1 calc R . . . .
C26 C 0.7948(4) 0.4312(3) 0.3967(8) 0.0429(16) Uani 1 1 d . . . . .
H26 H 0.806750 0.438061 0.309258 0.051 Uiso 1 1 calc R . . . .
C8 C 0.9859(4) 0.5058(3) 0.7640(10) 0.063(2) Uani 1 1 d . . . . .
H8A H 1.036612 0.518235 0.786431 0.095 Uiso 1 1 calc GR . . . .
H8B H 0.980705 0.478492 0.692725 0.095 Uiso 1 1 calc GR . . . .
H8C H 0.973316 0.491542 0.848255 0.095 Uiso 1 1 calc GR . . . .
C33 C 1.1424(3) 0.6671(2) 0.7955(5) 0.0243(11) Uani 1 1 d . . . . .
H33 H 1.154263 0.676004 0.709308 0.029 Uiso 1 1 calc R . . . .
C23 C 0.7609(3) 0.4121(2) 0.6492(7) 0.0347(13) Uani 1 1 d . . . . .
H23 H 0.749448 0.406041 0.737285 0.042 Uiso 1 1 calc R . . . .
C4 C 0.9352(3) 0.5506(2) 0.7095(7) 0.0351(14) Uani 1 1 d . . . . .
C10 C 0.8072(3) 0.6825(2) 0.5324(7) 0.0307(12) Uani 1 1 d . . . . .
H10A H 0.832782 0.713885 0.577351 0.037 Uiso 1 1 calc R . . . .
H10B H 0.811613 0.682562 0.433815 0.037 Uiso 1 1 calc R . . . .
O28 O 0.6770(2) 0.32165(16) 0.6670(4) 0.0293(8) Uani 1 1 d . . . . .
O29 O 0.6488(2) 0.31681(19) 0.4342(4) 0.0378(10) Uani 1 1 d . . . . .
C27 C 0.6805(3) 0.3357(2) 0.5480(6) 0.0298(12) Uani 1 1 d . . . . .
F54A F 0.8419(5) 0.5860(4) 0.0469(10) 0.073(3) Uani 0.611(5) 1 d . . P A 1
O50A O 0.8726(4) 0.4832(4) -0.0653(8) 0.048(2) Uani 0.611(5) 1 d . . P A 1
O49A O 0.8318(4) 0.4818(4) 0.1517(7) 0.055(2) Uani 0.611(5) 1 d . . P A 1
F53A F 0.7299(5) 0.5650(3) 0.0395(11) 0.078(3) Uani 0.611(5) 1 d . . P A 1
F55A F 0.7659(5) 0.5686(4) -0.1483(10) 0.077(3) Uani 0.611(5) 1 d . . P A 1
O51A O 0.7478(4) 0.4596(3) -0.0661(8) 0.049(2) Uani 0.611(5) 1 d . . P A 1
C52A C 0.7860(7) 0.5543(5) -0.0204(15) 0.056(3) Uani 0.611(5) 1 d . . P A 1
Br2B Br 0.8223(4) 0.4832(3) 0.0256(8) 0.060(2) Uani 0.389(5) 1 d . . P A 2
O39 O 1.3022(2) 0.7147(2) 1.0389(4) 0.0464(13) Uani 1 1 d . . . . .
O38 O 1.2799(2) 0.71157(18) 0.8078(4) 0.0323(9) Uani 1 1 d . . . . .
C37 C 1.2638(3) 0.7043(2) 0.9234(6) 0.0270(12) Uani 1 1 d . . . . .
O1W O 0.4255(3) 0.83536(18) 0.3475(5) 0.0432(11) Uani 1 1 d . . . . .
H1WA H 0.429958 0.857554 0.285044 0.065 Uiso 1 1 d GR . . . .
H1WB H 0.468753 0.831933 0.397340 0.065 Uiso 1 1 d GR . . . .
O2W O 0.4418(3) 0.66861(18) 0.1847(5) 0.0446(11) Uani 1 1 d . . . . .
H2WA H 0.436088 0.644106 0.243494 0.067 Uiso 1 1 d GR . . . .
H2WB H 0.489335 0.672356 0.200416 0.067 Uiso 1 1 d GR . . . .

loop_
_atom_site_aniso_label
_atom_site_aniso_U_11
_atom_site_aniso_U_22
_atom_site_aniso_U_33
_atom_site_aniso_U_23
_atom_site_aniso_U_13
_atom_site_aniso_U_12
Sm1 0.01266(17) 0.03076(18) 0.01307(17) -0.00145(10) 0.00457(11) 0.00004(10)
Br1 0.0779(7) 0.0814(7) 0.0681(6) 0.0039(5) 0.0083(5) -0.0336(6)
S48A 0.028(3) 0.043(2) 0.023(3) 0.0001(16) -0.003(2) 0.0024(19)
S40 0.0460(8) 0.0364(8) 0.0329(7) 0.0030(6) 0.0264(6) 0.0054(6)
O19 0.0172(17) 0.042(2) 0.0200(18) -0.0054(16) 0.0035(14) -0.0002(16)
O18 0.0158(18) 0.044(2) 0.0204(19) 0.0086(17) 0.0002(15) -0.0003(17)
C17 0.017(2) 0.027(3) 0.018(2) -0.0021(19) 0.0066(19) -0.001(2)
F47 0.056(3) 0.045(2) 0.056(3) 0.011(2) 0.020(2) -0.004(2)
O43 0.058(3) 0.060(3) 0.032(2) -0.012(2) 0.022(2) -0.026(2)
F45 0.150(6) 0.047(3) 0.049(3) -0.024(2) 0.023(3) -0.005(3)
O41 0.134(6) 0.041(3) 0.030(3) 0.003(2) 0.009(3) 0.000(3)
F46 0.033(2) 0.059(3) 0.110(4) -0.009(3) -0.004(2) -0.001(2)
N11 0.017(2) 0.028(2) 0.031(2) 0.0098(19) 0.0100(18) 0.0057(17)
O42 0.073(4) 0.061(4) 0.158(7) 0.029(4) 0.086(5) 0.013(3)
C2 0.009(2) 0.026(3) 0.036(3) 0.004(2) 0.004(2) -0.0040(19)
C15 0.028(3) 0.058(4) 0.016(2) 0.013(2) 0.008(2) 0.015(3)
C34 0.017(2) 0.030(3) 0.016(2) -0.004(2) 0.0041(18) -0.004(2)
N31 0.016(2) 0.037(3) 0.020(2) 0.0068(18) 0.0014(16) -0.0050(18)
C13 0.025(3) 0.033(3) 0.028(3) 0.009(2) 0.007(2) 0.002(2)
C44 0.049(4) 0.035(3) 0.034(3) -0.005(3) 0.008(3) 0.002(3)
C1 0.012(2) 0.027(3) 0.031(3) 0.002(2) 0.0086(19) -0.0007(19)
C35 0.021(3) 0.040(3) 0.019(2) -0.003(2) 0.007(2) -0.004(2)
C30 0.025(3) 0.066(5) 0.037(3) 0.020(3) -0.003(3) -0.023(3)
C5 0.015(2) 0.036(3) 0.035(3) 0.012(2) -0.001(2) -0.012(2)
C7 0.028(3) 0.035(3) 0.031(3) 0.001(2) 0.000(2) -0.007(2)
C6 0.015(2) 0.032(3) 0.029(3) 0.002(2) 0.007(2) -0.007(2)
C12 0.023(3) 0.039(3) 0.035(3) 0.019(3) 0.011(2) 0.010(2)
C3 0.019(2) 0.019(2) 0.040(3) 0.003(2) 0.004(2) -0.004(2)
C14 0.021(3) 0.033(3) 0.020(2) 0.001(2) 0.005(2) 0.003(2)
C32 0.024(3) 0.039(3) 0.019(2) 0.001(2) -0.001(2) -0.007(2)
C36 0.024(3) 0.039(3) 0.021(2) 0.005(2) 0.007(2) -0.001(2)
C25 0.049(4) 0.041(4) 0.041(4) -0.012(3) 0.024(3) -0.015(3)
C16 0.027(3) 0.048(4) 0.024(3) 0.011(2) 0.013(2) 0.014(3)
C22 0.039(3) 0.026(3) 0.048(4) -0.001(3) 0.002(3) -0.010(3)
C9 0.040(4) 0.047(4) 0.049(4) -0.014(3) 0.011(3) -0.011(3)
N21 0.025(2) 0.025(2) 0.055(3) -0.003(2) 0.014(2) -0.004(2)
C24 0.027(3) 0.028(3) 0.037(3) -0.004(2) 0.011(2) -0.005(2)
C20 0.030(3) 0.027(3) 0.065(5) -0.003(3) 0.019(3) -0.007(2)
C26 0.052(4) 0.035(3) 0.051(4) -0.009(3) 0.031(3) -0.016(3)
C8 0.038(4) 0.048(4) 0.089(6) 0.023(4) -0.017(4) 0.004(3)
C33 0.025(3) 0.036(3) 0.014(2) -0.001(2) 0.008(2) -0.004(2)
C23 0.037(3) 0.031(3) 0.035(3) 0.003(2) 0.006(3) -0.007(3)
C4 0.019(3) 0.030(3) 0.053(4) 0.015(3) 0.000(2) -0.004(2)
C10 0.021(3) 0.029(3) 0.046(3) 0.011(2) 0.017(2) 0.008(2)
O28 0.031(2) 0.035(2) 0.0230(19) -0.0030(16) 0.0086(16) -0.0132(17)
O29 0.042(2) 0.054(3) 0.0209(19) -0.0149(18) 0.0138(17) -0.027(2)
C27 0.020(3) 0.035(3) 0.036(3) -0.006(2) 0.010(2) -0.004(2)
F54A 0.059(5) 0.065(5) 0.099(7) -0.016(5) 0.027(5) -0.022(4)
O50A 0.036(4) 0.070(6) 0.038(4) -0.003(4) 0.007(3) 0.011(4)
O49A 0.037(4) 0.108(8) 0.021(4) 0.017(4) 0.006(3) -0.003(4)
F53A 0.060(5) 0.065(5) 0.122(8) -0.005(5) 0.046(5) 0.019(4)
F55A 0.071(5) 0.076(6) 0.085(6) 0.044(5) 0.020(5) 0.009(5)
O51A 0.041(4) 0.060(5) 0.047(5) -0.013(4) 0.007(4) -0.009(4)
C52A 0.044(7) 0.058(8) 0.065(8) 0.019(6) 0.013(6) 0.008(6)
Br2B 0.035(2) 0.110(4) 0.034(3) -0.011(2) 0.004(2) 0.0149(18)
O39 0.032(2) 0.091(4) 0.0160(19) -0.014(2) 0.0040(17) -0.031(2)
O38 0.0248(19) 0.053(3) 0.0221(19) -0.0034(17) 0.0118(15) -0.0105(18)
C37 0.017(2) 0.045(3) 0.023(3) -0.001(2) 0.012(2) -0.004(2)
O1W 0.049(3) 0.034(2) 0.047(3) -0.006(2) 0.013(2) 0.001(2)
O2W 0.050(3) 0.036(2) 0.054(3) -0.009(2) 0.025(2) 0.001(2)

loop_
_atom_type_symbol
_atom_type_description
_atom_type_scat_dispersion_real
_atom_type_scat_dispersion_imag
_atom_type_scat_source
C C 0.0181 0.0091 'International Tables Vol C Tables 4.2.6.8 and 6.1.1.4'
H H 0.0000 0.0000 'International Tables Vol C Tables 4.2.6.8 and 6.1.1.4'
Br Br -0.6763 1.2805 'International Tables Vol C Tables 4.2.6.8 and 6.1.1.4'
F F 0.0727 0.0534 'International Tables Vol C Tables 4.2.6.8 and 6.1.1.4'
N N 0.0311 0.0180 'International Tables Vol C Tables 4.2.6.8 and 6.1.1.4'
O O 0.0492 0.0322 'International Tables Vol C Tables 4.2.6.8 and 6.1.1.4'
S S 0.3331 0.5567 'International Tables Vol C Tables 4.2.6.8 and 6.1.1.4'
Sm Sm -5.3236 12.2178 'International Tables Vol C Tables 4.2.6.8 and 6.1.1.4'

loop_
_exptl_crystal_face_index_h
_exptl_crystal_face_index_k
_exptl_crystal_face_index_l
_exptl_crystal_face_perp_dist
11 1 1 0.0082
-11 -1 -1 0.0082
-3 -5 6 0.0543
-1 16 2 0.0733
3 -7 -6 0.0332
0 -17 1 0.0942
2 13 -4 0.1037

loop_
_geom_angle_atom_site_label_1
_geom_angle_atom_site_label_2
_geom_angle_atom_site_label_3
_geom_angle
_geom_angle_site_symmetry_1
_geom_angle_site_symmetry_3
O19 Sm1 O28 142.57(14) 4_575 3_666
O19 Sm1 O1W 70.54(15) 4_575 .
O19 Sm1 O2W 73.53(15) 4_575 .
O18 Sm1 O19 79.02(13) . 4_575
O18 Sm1 O28 78.22(13) . 3_666
O18 Sm1 O29 139.87(16) . 2_655
O18 Sm1 O39 147.13(18) . 1_454
O18 Sm1 O38 103.40(14) . 4_475
O18 Sm1 O1W 71.14(16) . .
O18 Sm1 O2W 77.74(16) . .
O28 Sm1 O1W 127.63(14) 3_666 .
O28 Sm1 O2W 72.85(15) 3_666 .
O29 Sm1 O19 74.82(14) 2_655 4_575
O29 Sm1 O28 138.50(15) 2_655 3_666
O29 Sm1 O38 79.68(13) 2_655 4_475
O29 Sm1 O1W 71.71(17) 2_655 .
O29 Sm1 O2W 121.71(15) 2_655 .
O39 Sm1 O19 110.08(14) 1_454 4_575
O39 Sm1 O28 76.36(14) 1_454 3_666
O39 Sm1 O29 71.74(18) 1_454 2_655
O39 Sm1 O38 89.27(16) 1_454 4_475
O39 Sm1 O1W 141.66(19) 1_454 .
O39 Sm1 O2W 75.10(19) 1_454 .
O38 Sm1 O19 140.59(15) 4_475 4_575
O38 Sm1 O28 74.02(14) 4_475 3_666
O38 Sm1 O1W 73.20(16) 4_475 .
O38 Sm1 O2W 145.84(16) 4_475 .
O2W Sm1 O1W 135.92(17) . .
O50A S48A C52A 104.0(7) . .
O49A S48A O50A 112.5(8) . .
O49A S48A C52A 104.2(8) . .
O51A S48A O50A 113.3(8) . .
O51A S48A O49A 115.7(8) . .
O51A S48A C52A 105.8(9) . .
O43 S40 O42 112.5(5) . .
O43 S40 C44 103.2(3) . .
O41 S40 O43 114.3(3) . .
O41 S40 O42 117.0(4) . .
O41 S40 C44 104.0(4) . .
O42 S40 C44 103.7(4) . .
C17 O19 Sm1 127.7(3) . 4_576
C17 O18 Sm1 177.0(4) . .
O19 C17 C14 116.9(4) . .
O18 C17 O19 125.0(5) . .
O18 C17 C14 118.0(4) . .
C12 N11 C10 120.5(5) . .
C16 N11 C12 120.9(5) . .
C16 N11 C10 118.4(4) . .
C1 C2 C7 120.3(5) . .
C1 C2 C3 119.5(5) . .
C3 C2 C7 120.2(5) . .
C14 C15 H15 119.9 . .
C16 C15 H15 119.9 . .
C16 C15 C14 120.2(5) . .
C35 C34 C33 118.8(5) . .
C35 C34 C37 120.0(5) . .
C33 C34 C37 121.2(4) . .
C32 N31 C30 121.4(5) . .
C36 N31 C30 117.3(5) . .
C36 N31 C32 121.2(5) . .
C12 C13 H13 119.9 . .
C12 C13 C14 120.1(5) . .
C14 C13 H13 119.9 . .
F47 C44 S40 111.2(5) . .
F47 C44 F45 106.4(6) . .
F47 C44 F46 106.5(6) . .
F45 C44 S40 111.4(5) . .
F45 C44 F46 109.0(6) . .
F46 C44 S40 112.1(5) . .
C2 C1 C6 120.6(5) . .
C2 C1 C10 118.7(5) . .
C6 C1 C10 120.4(5) . .
C34 C35 H35 120.2 . .
C36 C35 C34 119.5(5) . .
C36 C35 H35 120.2 . .
N31 C30 H30A 108.7 . .
N31 C30 H30B 108.7 . .
H30A C30 H30B 107.6 . .
C5 C30 N31 114.3(5) . .
C5 C30 H30A 108.7 . .
C5 C30 H30B 108.7 . .
C6 C5 C30 119.0(6) . .
C4 C5 C30 119.9(6) . .
C4 C5 C6 121.1(5) . .
C2 C7 H7A 109.5 . .
C2 C7 H7B 109.5 . .
C2 C7 H7C 109.5 . .
H7A C7 H7B 109.5 . .
H7A C7 H7C 109.5 . .
H7B C7 H7C 109.5 . .
C1 C6 C9 121.3(5) . .
C5 C6 C1 118.6(5) . .
C5 C6 C9 120.1(5) . .
N11 C12 C13 119.9(5) . .
N11 C12 H12 120.0 . .
C13 C12 H12 120.0 . .
C2 C3 C20 118.2(5) . .
C4 C3 C2 120.9(5) . .
C4 C3 C20 120.7(5) . .
C15 C14 C17 119.6(5) . .
C13 C14 C17 121.5(5) . .
C13 C14 C15 118.8(5) . .
N31 C32 H32 119.8 . .
N31 C32 C33 120.4(5) . .
C33 C32 H32 119.8 . .
N31 C36 C35 120.6(5) . .
N31 C36 H36 119.7 . .
C35 C36 H36 119.7 . .
C24 C25 H25 120.1 . .
C26 C25 H25 120.1 . .
C26 C25 C24 119.8(6) . .
N11 C16 C15 120.0(5) . .
N11 C16 H16 120.0 . .
C15 C16 H16 120.0 . .
N21 C22 H22 119.8 . .
N21 C22 C23 120.5(6) . .
C23 C22 H22 119.8 . .
C6 C9 H9A 109.5 . .
C6 C9 H9B 109.5 . .
C6 C9 H9C 109.5 . .
H9A C9 H9B 109.5 . .
H9A C9 H9C 109.5 . .
H9B C9 H9C 109.5 . .
C22 N21 C20 121.5(5) . .
C22 N21 C26 121.1(5) . .
C26 N21 C20 117.1(5) . .
C25 C24 C27 118.7(5) . .
C23 C24 C25 119.3(6) . .
C23 C24 C27 122.0(5) . .
C3 C20 H20A 108.8 . .
C3 C20 H20B 108.8 . .
N21 C20 C3 113.7(5) . .
N21 C20 H20A 108.8 . .
N21 C20 H20B 108.8 . .
H20A C20 H20B 107.7 . .
C25 C26 H26 120.0 . .
N21 C26 C25 120.0(6) . .
N21 C26 H26 120.0 . .
H8A C8 H8B 109.5 . .
H8A C8 H8C 109.5 . .
H8B C8 H8C 109.5 . .
C4 C8 H8A 109.5 . .
C4 C8 H8B 109.5 . .
C4 C8 H8C 109.5 . .
C34 C33 H33 120.3 . .
C32 C33 C34 119.4(5) . .
C32 C33 H33 120.3 . .
C22 C23 H23 120.4 . .
C24 C23 C22 119.3(6) . .
C24 C23 H23 120.4 . .
C5 C4 C8 120.4(6) . .
C3 C4 C5 119.1(5) . .
C3 C4 C8 120.5(6) . .
N11 C10 C1 115.7(4) . .
N11 C10 H10A 108.4 . .
N11 C10 H10B 108.4 . .
C1 C10 H10A 108.4 . .
C1 C10 H10B 108.4 . .
H10A C10 H10B 107.4 . .
C27 O28 Sm1 135.2(4) . 3_666
C27 O29 Sm1 155.5(5) . 2_645
O28 C27 C24 117.2(5) . .
O28 C27 O29 128.4(5) . .
O29 C27 C24 114.3(5) . .
F54A C52A S48A 110.9(9) . .
F53A C52A S48A 110.6(10) . .
F53A C52A F54A 104.9(12) . .
F55A C52A S48A 114.3(12) . .
F55A C52A F54A 109.3(11) . .
F55A C52A F53A 106.4(11) . .
C37 O39 Sm1 167.8(5) . 1_656
C37 O38 Sm1 134.3(4) . 4_676
O39 C37 C34 116.9(5) . .
O39 C37 O38 126.5(5) . .
O38 C37 C34 116.5(5) . .
Sm1 O1W H1WA 109.7 . .
Sm1 O1W H1WB 109.5 . .
H1WA O1W H1WB 104.4 . .
Sm1 O2W H2WA 110.6 . .
Sm1 O2W H2WB 110.7 . .
H2WA O2W H2WB 103.2 . .

loop_
_geom_bond_atom_site_label_1
_geom_bond_atom_site_label_2
_geom_bond_distance
_geom_bond_site_symmetry_2
Sm1 O19 2.412(4) 4_575
Sm1 O18 2.333(4) .
Sm1 O28 2.462(4) 3_666
Sm1 O29 2.369(4) 2_655
Sm1 O39 2.357(4) 1_454
Sm1 O38 2.409(4) 4_475
Sm1 O1W 2.498(4) .
Sm1 O2W 2.466(4) .
S48A O50A 1.464(13) .
S48A O49A 1.445(12) .
S48A O51A 1.427(11) .
S48A C52A 1.757(16) .
S40 O43 1.421(5) .
S40 O41 1.420(6) .
S40 O42 1.428(6) .
S40 C44 1.823(7) .
O19 C17 1.254(6) .
O18 C17 1.247(6) .
C17 C14 1.509(7) .
F47 C44 1.321(8) .
F45 C44 1.322(8) .
F46 C44 1.327(8) .
N11 C12 1.361(7) .
N11 C16 1.344(7) .
N11 C10 1.485(6) .
C2 C1 1.397(8) .
C2 C7 1.495(8) .
C2 C3 1.405(8) .
C15 H15 0.9500 .
C15 C14 1.385(7) .
C15 C16 1.368(8) .
C34 C35 1.383(7) .
C34 C33 1.389(7) .
C34 C37 1.516(7) .
N31 C30 1.506(7) .
N31 C32 1.341(7) .
N31 C36 1.337(7) .
C13 H13 0.9500 .
C13 C12 1.371(8) .
C13 C14 1.371(8) .
C1 C6 1.413(8) .
C1 C10 1.493(7) .
C35 H35 0.9500 .
C35 C36 1.377(8) .
C30 H30A 0.9900 .
C30 H30B 0.9900 .
C30 C5 1.491(8) .
C5 C6 1.409(8) .
C5 C4 1.400(9) .
C7 H7A 0.9800 .
C7 H7B 0.9800 .
C7 H7C 0.9800 .
C6 C9 1.509(9) .
C12 H12 0.9500 .
C3 C20 1.506(8) .
C3 C4 1.396(8) .
C32 H32 0.9500 .
C32 C33 1.378(8) .
C36 H36 0.9500 .
C25 H25 0.9500 .
C25 C24 1.380(9) .
C25 C26 1.377(9) .
C16 H16 0.9500 .
C22 H22 0.9500 .
C22 N21 1.336(9) .
C22 C23 1.387(9) .
C9 H9A 0.9800 .
C9 H9B 0.9800 .
C9 H9C 0.9800 .
N21 C20 1.501(7) .
N21 C26 1.350(9) .
C24 C23 1.378(9) .
C24 C27 1.522(8) .
C20 H20A 0.9900 .
C20 H20B 0.9900 .
C26 H26 0.9500 .
C8 H8A 0.9800 .
C8 H8B 0.9800 .
C8 H8C 0.9800 .
C8 C4 1.512(9) .
C33 H33 0.9500 .
C23 H23 0.9500 .
C10 H10A 0.9900 .
C10 H10B 0.9900 .
O28 C27 1.239(7) .
O29 C27 1.244(7) .
F54A C52A 1.375(16) .
F53A C52A 1.340(15) .
F55A C52A 1.284(16) .
O39 C37 1.232(7) .
O38 C37 1.253(6) .
O1W H1WA 0.8551 .
O1W H1WB 0.8548 .
O2W H2WA 0.8760 .
O2W H2WB 0.8755 .

loop_
_geom_hbond_atom_site_label_D
_geom_hbond_atom_site_label_H
_geom_hbond_atom_site_label_A
_geom_hbond_distance_DH
_geom_hbond_distance_HA
_geom_hbond_distance_DA
_geom_hbond_angle_DHA
_geom_hbond_publ_flag
C26 H26 O49A 0.95 2.05 2.949(10) 157.3 yes

loop_
_geom_torsion_atom_site_label_1
_geom_torsion_atom_site_label_2
_geom_torsion_atom_site_label_3
_geom_torsion_atom_site_label_4
_geom_torsion
_geom_torsion_site_symmetry_1
Sm1 O19 C17 O18 0.3(8) 4_576
Sm1 O19 C17 C14 179.5(3) 4_576
Sm1 O28 C27 C24 -175.1(4) 3_666
Sm1 O28 C27 O29 3.9(10) 3_666
Sm1 O29 C27 C24 120.5(8) 2_645
Sm1 O29 C27 O28 -58.6(12) 2_645
Sm1 O39 C37 C34 -145.4(19) 1_656
Sm1 O39 C37 O38 36(3) 1_656
Sm1 O38 C37 C34 179.1(4) 4_676
Sm1 O38 C37 O39 -2.7(10) 4_676
O19 C17 C14 C15 -164.2(5) .
O19 C17 C14 C13 12.3(8) .
O18 C17 C14 C15 15.1(8) .
O18 C17 C14 C13 -168.4(5) .
O43 S40 C44 F47 57.0(5) .
O43 S40 C44 F45 175.5(5) .
O43 S40 C44 F46 -62.0(6) .
O41 S40 C44 F47 176.6(5) .
O41 S40 C44 F45 -64.9(6) .
O41 S40 C44 F46 57.6(6) .
O42 S40 C44 F47 -60.5(6) .
O42 S40 C44 F45 58.0(7) .
O42 S40 C44 F46 -179.5(6) .
C2 C1 C6 C5 4.7(7) .
C2 C1 C6 C9 -175.6(5) .
C2 C1 C10 N11 82.5(6) .
C2 C3 C20 N21 -86.9(7) .
C2 C3 C4 C5 1.4(8) .
C2 C3 C4 C8 -178.1(6) .
C34 C35 C36 N31 -1.7(9) .
N31 C30 C5 C6 -79.9(8) .
N31 C30 C5 C4 99.2(7) .
N31 C32 C33 C34 0.4(9) .
C1 C2 C3 C20 -173.6(5) .
C1 C2 C3 C4 2.0(8) .
C35 C34 C33 C32 -1.5(8) .
C35 C34 C37 O39 -2.5(9) .
C35 C34 C37 O38 175.9(5) .
C30 N31 C32 C33 -177.4(6) .
C30 N31 C36 C35 178.2(6) .
C30 C5 C6 C1 177.8(5) .
C30 C5 C6 C9 -1.9(8) .
C30 C5 C4 C3 179.2(5) .
C30 C5 C4 C8 -1.3(9) .
C7 C2 C1 C6 178.4(5) .
C7 C2 C1 C10 -7.8(7) .
C7 C2 C3 C20 2.8(8) .
C7 C2 C3 C4 178.5(5) .
C6 C1 C10 N11 -103.7(6) .
C6 C5 C4 C3 -1.8(8) .
C6 C5 C4 C8 177.7(6) .
C12 N11 C16 C15 2.0(10) .
C12 N11 C10 C1 42.6(8) .
C12 C13 C14 C17 -174.0(6) .
C12 C13 C14 C15 2.6(9) .
C3 C2 C1 C6 -5.1(7) .
C3 C2 C1 C10 168.6(5) .
C14 C15 C16 N11 0.9(10) .
C14 C13 C12 N11 0.1(10) .
C32 N31 C30 C5 -10.3(10) .
C32 N31 C36 C35 0.6(9) .
C36 N31 C30 C5 172.2(6) .
C36 N31 C32 C33 0.1(9) .
C25 C24 C23 C22 -1.3(10) .
C25 C24 C27 O28 167.5(6) .
C25 C24 C27 O29 -11.7(8) .
C16 N11 C12 C13 -2.5(9) .
C16 N11 C10 C1 -142.6(6) .
C16 C15 C14 C17 173.5(6) .
C16 C15 C14 C13 -3.1(10) .
C22 N21 C20 C3 -37.0(8) .
C22 N21 C26 C25 -0.7(10) .
N21 C22 C23 C24 -0.2(10) .
C24 C25 C26 N21 -0.9(11) .
C20 C3 C4 C5 176.9(5) .
C20 C3 C4 C8 -2.6(9) .
C20 N21 C26 C25 173.5(6) .
C26 C25 C24 C23 1.9(10) .
C26 C25 C24 C27 -176.6(6) .
C26 N21 C20 C3 148.8(6) .
C33 C34 C35 C36 2.1(8) .
C33 C34 C37 O39 177.7(6) .
C33 C34 C37 O38 -3.9(8) .
C23 C22 N21 C20 -172.7(6) .
C23 C22 N21 C26 1.2(10) .
C23 C24 C27 O28 -11.0(9) .
C23 C24 C27 O29 169.9(6) .
C4 C5 C6 C1 -1.2(8) .
C4 C5 C6 C9 179.1(5) .
C4 C3 C20 N21 97.4(7) .
C10 N11 C12 C13 172.3(6) .
C10 N11 C16 C15 -172.9(6) .
C10 C1 C6 C5 -168.9(5) .
C10 C1 C6 C9 10.7(8) .
C27 C24 C23 C22 177.1(6) .
O50A S48A C52A F54A -63.0(12) .
O50A S48A C52A F53A -178.9(10) .
O50A S48A C52A F55A 61.1(12) .
O49A S48A C52A F54A 55.0(12) .
O49A S48A C52A F53A -60.8(12) .
O49A S48A C52A F55A 179.1(10) .
O51A S48A C52A F54A 177.5(10) .
O51A S48A C52A F53A 61.6(13) .
O51A S48A C52A F55A -58.5(12) .
C37 C34 C35 C36 -177.7(5) .
C37 C34 C33 C32 178.3(5) .

loop_
_exptl_oxdiff_crystal_face_indexfrac_h
_exptl_oxdiff_crystal_face_indexfrac_k
_exptl_oxdiff_crystal_face_indexfrac_l
_exptl_oxdiff_crystal_face_x
_exptl_oxdiff_crystal_face_y
_exptl_oxdiff_crystal_face_z
11.0000 0.9998 1.0000 0.9551 -0.2006 0.0413
-11.0000 -0.9998 -1.0000 -0.9551 0.2006 -0.0413
-3.0000 -5.0000 6.0000 0.1482 0.4380 0.8725
-1.0000 16.0000 2.0000 0.2950 0.8466 -0.4683
3.0000 -7.0000 -6.0000 -0.3150 -0.9139 -0.3569
-0.0000 -17.0000 1.0000 -0.1607 -0.5831 0.8390
2.0000 13.0000 -4.0000 0.0356 0.0913 -0.9970

loop_
_smtbx_masks_void_nr
_smtbx_masks_void_average_x
_smtbx_masks_void_average_y
_smtbx_masks_void_average_z
_smtbx_masks_void_volume
_smtbx_masks_void_count_electrons
_smtbx_masks_void_content
1 0.222 0.190 0.415 44.6 15.3 '1x water'
2 0.222 0.310 0.915 44.6 15.8 '1x water'
3 0.500 0.000 -0.188 483.8 138.1 '14x water'
4 0.500 0.500 -0.146 483.8 138.1 '14x water'
5 0.778 0.690 0.085 44.6 13.8 '1x water'
6 0.778 0.810 0.585 44.6 14.3 '1x water'
